data_7702982
loop_
_publ_author_name
'Rios Yepes, Yersica'
'Mart\'inez, Javier'
'Rangel S\'anchez, Hiram'
'Quintero, Celso'
'Ortega-Alfaro, M Carmen'
'L\'opez-Cort\'es, Jos\'e G'
'Daniliuc, Constantin G.'
'Anti\~nolo, Antonio'
'Ramos, Alberto'
'Rojas, Ren\'e S'

_publ_section_title
;
 Aluminum complexes with new non-symmetric ferrocenyl amidine ligands and
 their application in CO<sub>2</sub> transformation into cyclic
 carbonates.
;
_journal_issue 4
_journal_name_full 'Dalton transactions (Cambridge, England : 2003)'
_journal_page_first 1124
_journal_page_last 1134
_journal_paper_doi 10.1039/c9dt03808f
_journal_volume 49
_journal_year 2020
_chemical_formula_sum 'C49 H61 Al Fe2 N4'
_chemical_formula_weight 844.69
_space_group_crystal_system monoclinic
_space_group_IT_number 14
_space_group_name_Hall '-P 2yn'
_space_group_name_H-M_alt 'P 1 21/n 1'
_atom_sites_solution_hydrogens geom
_audit_creation_method 'APEX3 v2016.1-0'
_audit_update_record
;
2019-06-15 deposited with the CCDC.	2019-12-17 downloaded from the CCDC.
;
_cell_angle_alpha 90
_cell_angle_beta 90.0800(10)
_cell_angle_gamma 90
_cell_formula_units_Z 8
_cell_length_a 19.7132(4)
_cell_length_b 15.7957(3)
_cell_length_c 28.5412(7)
_cell_measurement_reflns_used 18704
_cell_measurement_temperature 173.(2)
_cell_measurement_theta_max 26.37
_cell_measurement_theta_min 3.57
_cell_volume 8887.3(3)
_computing_cell_refinement 'Collect (Nonius B.V., 1998)'
_computing_data_collection
;

Collect (Nonius B.V., 1998)
;
_computing_data_reduction 'Denzo-SMN (Otwinowski & Minor, 1997)'
_computing_molecular_graphics 'XP (Sheldrick, 2014)'
_computing_publication_material 'SHELXL-2014/7 (Sheldrick, 2014)'
_computing_structure_refinement 'SHELXL-2014/7 (Sheldrick, 2014)'
_computing_structure_solution 'SHELXL-2014/7 (Sheldrick, 2014)'
_diffrn_ambient_temperature 173.(2)
_diffrn_measured_fraction_theta_full 0.995
_diffrn_measured_fraction_theta_max 0.995
_diffrn_measurement_device_type 'rotating anode Nonius FR591'
_diffrn_measurement_method 'omega and phi scans'
_diffrn_radiation_monochromator 'Montel mirror'
_diffrn_radiation_type 'Mo K\a'
_diffrn_radiation_wavelength 0.71073
_diffrn_reflns_av_R_equivalents 0.1390
_diffrn_reflns_av_unetI/netI 0.0806
_diffrn_reflns_limit_h_max 24
_diffrn_reflns_limit_h_min -24
_diffrn_reflns_limit_k_max 19
_diffrn_reflns_limit_k_min -19
_diffrn_reflns_limit_l_max 35
_diffrn_reflns_limit_l_min 0
_diffrn_reflns_number 119095
_diffrn_reflns_theta_full 26.37
_diffrn_reflns_theta_max 26.37
_diffrn_reflns_theta_min 3.60
_diffrn_source 'Mo rotating anode'
_diffrn_source_type 'Mo rotating anode'
_exptl_absorpt_coefficient_mu 0.710
_exptl_absorpt_correction_T_max 0.90
_exptl_absorpt_correction_T_min 0.86
_exptl_absorpt_correction_type multi-scan
_exptl_absorpt_process_details 'Denzo (Otwinowski, Borek, Majewski & Minor, 2003)'
_exptl_crystal_colour orange
_exptl_crystal_density_diffrn 1.263
_exptl_crystal_density_method 'not measured'
_exptl_crystal_description prism
_exptl_crystal_F_000 3584
_exptl_crystal_size_max 0.210
_exptl_crystal_size_mid 0.184
_exptl_crystal_size_min 0.148
_refine_diff_density_max 0.517
_refine_diff_density_min -0.454
_refine_ls_extinction_method none
_refine_ls_goodness_of_fit_ref 1.017
_refine_ls_hydrogen_treatment constr
_refine_ls_matrix_type full
_refine_ls_number_parameters 1010
_refine_ls_number_reflns 18070
_refine_ls_number_restraints 0
_refine_ls_restrained_S_all 1.017
_refine_ls_R_factor_all 0.1012
_refine_ls_R_factor_gt 0.0659
_refine_ls_shift/su_max 0.000
_refine_ls_shift/su_mean 0.000
_refine_ls_structure_factor_coef Fsqd
_refine_ls_weighting_details 'w=1/[\s^2^(Fo^2^)+(0.0635P)^2^+14.2440P] where P=(Fo^2^+2Fc^2^)/3'
_refine_ls_weighting_scheme calc
_refine_ls_wR_factor_gt 0.1458
_refine_ls_wR_factor_ref 0.1661
_reflns_number_gt 13041
_reflns_number_total 18070
_reflns_threshold_expression 'I > 2\s(I)'
_cod_data_source_file c9dt03808f2.cif
_cod_data_source_block dan9083
_cod_depositor_comments 'Adding full bibliography for 7702981--7702983.cif.'
_cod_database_code 7702982

loop_
_space_group_symop_operation_xyz
'x, y, z'
'-x+1/2, y+1/2, -z+1/2'
'-x, -y, -z'
'x-1/2, -y-1/2, z-1/2'

loop_
_atom_site_type_symbol
_atom_site_label
_atom_site_fract_x
_atom_site_fract_y
_atom_site_fract_z
_atom_site_U_iso_or_equiv
_atom_site_adp_type
_atom_site_calc_flag
_atom_site_refinement_flags_adp
_atom_site_refinement_flags_posn
_atom_site_occupancy
Fe Fe1A 0.40518(4) -0.01072(5) 0.32669(3) 0.03377(18) Uani d . . 1
Fe Fe2A 0.42345(4) 0.53826(5) 0.41232(2) 0.03329(18) Uani d . . 1
Al Al1A 0.35162(7) 0.26300(10) 0.37702(5) 0.0252(3) Uani d . . 1
N N1A 0.3226(2) 0.1419(2) 0.36658(13) 0.0265(9) Uani d . . 1
N N2A 0.3082(2) 0.2129(2) 0.43071(13) 0.0261(9) Uani d . . 1
N N3A 0.3282(2) 0.3865(3) 0.38726(13) 0.0276(9) Uani d . . 1
N N4A 0.3051(2) 0.3142(2) 0.32465(13) 0.0269(9) Uani d . . 1
C C1A 0.3015(2) 0.1372(3) 0.41087(16) 0.0260(10) Uani d . . 1
C C2A 0.2753(3) 0.0595(3) 0.43444(18) 0.0404(14) Uani d . . 1
H H201 0.2754 0.0122 0.4122 0.061 Uiso calc U R 1
H H202 0.3042 0.0457 0.4613 0.061 Uiso calc U R 1
H H203 0.2288 0.0696 0.4453 0.061 Uiso calc U R 1
C C3A 0.3029(3) 0.3909(3) 0.34412(17) 0.0302(11) Uani d . . 1
C C4A 0.2760(3) 0.4686(3) 0.32063(18) 0.0380(13) Uani d . . 1
H H401 0.2605 0.4543 0.289 0.057 Uiso calc U R 1
H H402 0.2379 0.4912 0.3388 0.057 Uiso calc U R 1
H H403 0.312 0.5113 0.3188 0.057 Uiso calc U R 1
C C5A 0.4520(2) 0.2595(3) 0.37396(18) 0.0263(10) Uani d . . 1
H H501 0.4674 0.2869 0.3451 0.039 Uiso calc U R 1
H H502 0.4711 0.2893 0.4011 0.039 Uiso calc U R 1
H H503 0.4673 0.2004 0.3742 0.039 Uiso calc U R 1
C C11A 0.3277(3) 0.0767(3) 0.33374(16) 0.0280(11) Uani d . . 1
C C12A 0.3013(3) -0.0070(3) 0.33276(17) 0.0341(12) Uani d . . 1
H H12A 0.2749 -0.0328 0.3566 0.041 Uiso calc U R 1
C C13A 0.3212(3) -0.0455(4) 0.28978(18) 0.0413(14) Uani d . . 1
H H13A 0.3106 -0.1015 0.2802 0.05 Uiso calc U R 1
C C14A 0.3593(3) 0.0137(3) 0.26407(17) 0.0396(14) Uani d . . 1
H H14A 0.3785 0.0048 0.234 0.048 Uiso calc U R 1
C C15A 0.3638(3) 0.0891(3) 0.29086(17) 0.0358(13) Uani d . . 1
H H15A 0.3869 0.1392 0.2819 0.043 Uiso calc U R 1
C C16A 0.4712(4) 0.0073(5) 0.3814(2) 0.0595(19) Uani d . . 1
H H16A 0.4679 0.049 0.4053 0.071 Uiso calc U R 1
C C17A 0.4430(3) -0.0754(5) 0.3827(2) 0.0591(19) Uani d . . 1
H H17A 0.4168 -0.0988 0.4074 0.071 Uiso calc U R 1
C C18A 0.4611(3) -0.1169(4) 0.3402(3) 0.0574(17) Uani d . . 1
H H18A 0.4497 -0.1733 0.3317 0.069 Uiso calc U R 1
C C19A 0.4989(4) -0.0594(4) 0.3131(3) 0.0608(19) Uani d . . 1
H H19A 0.5172 -0.0699 0.2829 0.073 Uiso calc U R 1
C C20A 0.5047(3) 0.0163(4) 0.3387(3) 0.0591(19) Uani d . . 1
H H20A 0.5277 0.0657 0.3284 0.071 Uiso calc U R 1
C C21A 0.3436(3) 0.4539(3) 0.41743(17) 0.0310(11) Uani d . . 1
C C22A 0.3199(3) 0.5396(3) 0.41869(19) 0.0375(13) Uani d . . 1
H H22A 0.2885 0.5645 0.3975 0.045 Uiso calc U R 1
C C23A 0.3516(3) 0.5810(4) 0.45726(19) 0.0461(15) Uani d . . 1
H H23A 0.3451 0.6384 0.4661 0.055 Uiso calc U R 1
C C24A 0.3944(3) 0.5223(3) 0.48020(17) 0.0438(14) Uani d . . 1
H H24A 0.421 0.5332 0.5073 0.053 Uiso calc U R 1
C C25A 0.3907(3) 0.4436(3) 0.45551(16) 0.0367(13) Uani d . . 1
H H25A 0.415 0.3935 0.463 0.044 Uiso calc U R 1
C C26A 0.4731(3) 0.5092(4) 0.3519(2) 0.0475(15) Uani d . . 1
H H26A 0.4625 0.4639 0.3312 0.057 Uiso calc U R 1
C C27A 0.4461(3) 0.5923(4) 0.34952(19) 0.0485(16) Uani d . . 1
H H27A 0.4141 0.6124 0.3273 0.058 Uiso calc U R 1
C C28A 0.4758(3) 0.6404(4) 0.3867(2) 0.0459(15) Uani d . . 1
H H28A 0.4671 0.6983 0.3936 0.055 Uiso calc U R 1
C C29A 0.5205(3) 0.5866(4) 0.4115(2) 0.0483(15) Uani d . . 1
H H29A 0.5473 0.6018 0.4379 0.058 Uiso calc U R 1
C C30A 0.5179(3) 0.5052(4) 0.3898(2) 0.0470(15) Uani d . . 1
H H30A 0.5425 0.4565 0.3994 0.056 Uiso calc U R 1
C C31A 0.2942(3) 0.2323(3) 0.47876(16) 0.0277(11) Uani d . . 1
C C32A 0.2360(3) 0.2769(3) 0.49006(17) 0.0339(12) Uani d . . 1
C C33A 0.2260(3) 0.3015(4) 0.53642(19) 0.0451(15) Uani d . . 1
H H33A 0.1863 0.3321 0.5448 0.054 Uiso calc U R 1
C C34A 0.2739(4) 0.2816(4) 0.5704(2) 0.0503(17) Uani d . . 1
H H34A 0.2671 0.2994 0.6019 0.06 Uiso calc U R 1
C C35A 0.3306(3) 0.2368(4) 0.55902(18) 0.0434(15) Uani d . . 1
H H35A 0.3625 0.2231 0.5828 0.052 Uiso calc U R 1
C C36A 0.3428(3) 0.2107(3) 0.51345(17) 0.0332(12) Uani d . . 1
C C37A 0.1821(3) 0.2963(4) 0.4535(2) 0.0415(14) Uani d . . 1
H H37A 0.2045 0.2904 0.4223 0.05 Uiso calc U R 1
C C38A 0.1542(4) 0.3854(4) 0.4557(3) 0.067(2) Uani d . . 1
H H38A 0.1917 0.4261 0.4546 0.101 Uiso calc U R 1
H H38B 0.1239 0.395 0.4289 0.101 Uiso calc U R 1
H H38C 0.1288 0.3929 0.4849 0.101 Uiso calc U R 1
C C39A 0.1262(4) 0.2308(5) 0.4551(3) 0.072(2) Uani d . . 1
H H39A 0.1461 0.174 0.4536 0.108 Uiso calc U R 1
H H39B 0.1006 0.237 0.4843 0.108 Uiso calc U R 1
H H39C 0.0957 0.239 0.4283 0.108 Uiso calc U R 1
C C40A 0.4064(3) 0.1610(4) 0.50262(18) 0.0407(13) Uani d . . 1
H H40A 0.4074 0.151 0.468 0.049 Uiso calc U R 1
C C41A 0.4055(4) 0.0740(4) 0.5268(2) 0.0626(19) Uani d . . 1
H H41A 0.4472 0.0433 0.5192 0.094 Uiso calc U R 1
H H41B 0.4024 0.0818 0.5608 0.094 Uiso calc U R 1
H H41C 0.3662 0.0416 0.5158 0.094 Uiso calc U R 1
C C42A 0.4706(4) 0.2086(4) 0.5157(3) 0.0602(19) Uani d . . 1
H H42A 0.5103 0.1738 0.508 0.09 Uiso calc U R 1
H H42B 0.4726 0.2618 0.4981 0.09 Uiso calc U R 1
H H42C 0.4704 0.2208 0.5493 0.09 Uiso calc U R 1
C C51A 0.2819(3) 0.2915(3) 0.27912(16) 0.0283(11) Uani d . . 1
C C52A 0.2207(3) 0.2471(3) 0.27569(17) 0.0341(12) Uani d . . 1
C C53A 0.2013(3) 0.2169(4) 0.2319(2) 0.0498(16) Uani d . . 1
H H53A 0.16 0.1867 0.2286 0.06 Uiso calc U R 1
C C54A 0.2421(4) 0.2307(4) 0.1929(2) 0.0552(18) Uani d . . 1
H H54A 0.2285 0.2094 0.1631 0.066 Uiso calc U R 1
C C55A 0.3006(4) 0.2740(4) 0.19699(19) 0.0502(16) Uani d . . 1
H H55A 0.3273 0.2836 0.1698 0.06 Uiso calc U R 1
C C56A 0.3235(3) 0.3052(3) 0.23989(17) 0.0350(12) Uani d . . 1
C C57A 0.1745(3) 0.2360(4) 0.3175(2) 0.0393(13) Uani d . . 1
H H57A 0.2036 0.2409 0.3461 0.047 Uiso calc U R 1
C C58A 0.1399(4) 0.1496(4) 0.3200(3) 0.0619(19) Uani d . . 1
H H58A 0.1109 0.1472 0.3479 0.093 Uiso calc U R 1
H H58B 0.1121 0.1411 0.2919 0.093 Uiso calc U R 1
H H58C 0.1744 0.1051 0.3218 0.093 Uiso calc U R 1
C C59A 0.1228(3) 0.3087(4) 0.3197(2) 0.0531(16) Uani d . . 1
H H59A 0.0932 0.3009 0.3469 0.08 Uiso calc U R 1
H H59B 0.1469 0.3627 0.3225 0.08 Uiso calc U R 1
H H59C 0.0954 0.3089 0.291 0.08 Uiso calc U R 1
C C60A 0.3904(3) 0.3523(4) 0.2429(2) 0.0448(15) Uani d . . 1
H H60A 0.3974 0.3679 0.2765 0.054 Uiso calc U R 1
C C61A 0.4508(4) 0.2995(5) 0.2283(3) 0.066(2) Uani d . . 1
H H61A 0.4922 0.3335 0.231 0.099 Uiso calc U R 1
H H61B 0.4543 0.2498 0.2487 0.099 Uiso calc U R 1
H H61C 0.445 0.2811 0.1958 0.099 Uiso calc U R 1
C C62A 0.3894(4) 0.4347(4) 0.2148(3) 0.077(2) Uani d . . 1
H H62A 0.3502 0.4688 0.2243 0.116 Uiso calc U R 1
H H62B 0.4312 0.4664 0.2208 0.116 Uiso calc U R 1
H H62C 0.3861 0.4217 0.1813 0.116 Uiso calc U R 1
Fe Fe1B 0.60083(4) 1.03529(5) 0.16193(3) 0.03373(18) Uani d . . 1
Fe Fe2B 0.59767(4) 0.47885(5) 0.07980(3) 0.03568(19) Uani d . . 1
Al Al1B 0.65577(7) 0.75789(10) 0.11987(5) 0.0253(3) Uani d . . 1
N N1B 0.6844(2) 0.8793(2) 0.12526(13) 0.0270(9) Uani d . . 1
N N2B 0.7007(2) 0.8004(2) 0.06463(13) 0.0261(9) Uani d . . 1
N N3B 0.6818(2) 0.6349(2) 0.11518(13) 0.0259(9) Uani d . . 1
N N4B 0.6990(2) 0.7138(2) 0.17606(13) 0.0256(9) Uani d . . 1
C C1B 0.7077(2) 0.8787(3) 0.08165(16) 0.0252(10) Uani d . . 1
C C2B 0.7362(3) 0.9524(3) 0.05529(17) 0.0369(13) Uani d . . 1
H H211 0.7495 0.9341 0.0238 0.055 Uiso calc U R 1
H H212 0.7017 0.9969 0.0529 0.055 Uiso calc U R 1
H H213 0.7759 0.9745 0.0719 0.055 Uiso calc U R 1
C C3B 0.7025(3) 0.6352(3) 0.15971(16) 0.0266(11) Uani d . . 1
C C4B 0.7267(3) 0.5608(3) 0.18677(18) 0.0370(13) Uani d . . 1
H H411 0.7244 0.5101 0.167 0.055 Uiso calc U R 1
H H412 0.7737 0.5703 0.1967 0.055 Uiso calc U R 1
H H413 0.6979 0.5529 0.2144 0.055 Uiso calc U R 1
C C5B 0.5553(2) 0.7597(3) 0.11934(17) 0.0243(10) Uani d . . 1
H H511 0.5382 0.7368 0.149 0.036 Uiso calc U R 1
H H512 0.5394 0.8181 0.1155 0.036 Uiso calc U R 1
H H513 0.5385 0.7251 0.0933 0.036 Uiso calc U R 1
C C11B 0.6788(3) 0.9482(3) 0.15605(16) 0.0282(11) Uani d . . 1
C C12B 0.6449(3) 0.9400(3) 0.19944(17) 0.0335(12) Uani d . . 1
H H12B 0.6223 0.8908 0.2104 0.04 Uiso calc U R 1
C C13B 0.6507(3) 1.0187(3) 0.22393(18) 0.0415(14) Uani d . . 1
H H13B 0.6335 1.0304 0.2543 0.05 Uiso calc U R 1
C C14B 0.6861(3) 1.0758(3) 0.19510(19) 0.0402(13) Uani d . . 1
H H14B 0.6966 1.133 0.2026 0.048 Uiso calc U R 1
C C15B 0.7037(3) 1.0334(3) 0.15288(19) 0.0349(12) Uani d . . 1
H H15B 0.7277 1.0571 0.1272 0.042 Uiso calc U R 1
C C16B 0.5027(4) 1.0012(5) 0.1521(3) 0.062(2) Uani d . . 1
H H16B 0.4825 0.9504 0.1631 0.074 Uiso calc U R 1
C C17B 0.5350(4) 1.0115(5) 0.1088(3) 0.062(2) Uani d . . 1
H H17B 0.5408 0.9692 0.0855 0.074 Uiso calc U R 1
C C18B 0.5575(4) 1.0958(5) 0.1062(3) 0.064(2) Uani d . . 1
H H18B 0.5802 1.1207 0.0803 0.077 Uiso calc U R 1
C C19B 0.5406(3) 1.1375(4) 0.1486(3) 0.0602(19) Uani d . . 1
H H19B 0.5511 1.1943 0.1568 0.072 Uiso calc U R 1
C C20B 0.5049(3) 1.0776(4) 0.1763(3) 0.0612(19) Uani d . . 1
H H20B 0.4858 1.0879 0.2063 0.073 Uiso calc U R 1
C C21B 0.6763(3) 0.5652(3) 0.08554(17) 0.0283(11) Uani d . . 1
C C22B 0.7005(3) 0.4803(3) 0.0886(2) 0.0379(13) Uani d . . 1
H H22B 0.7249 0.4567 0.1142 0.045 Uiso calc U R 1
C C23B 0.6821(3) 0.4371(4) 0.0472(2) 0.0426(14) Uani d . . 1
H H23B 0.6922 0.3796 0.0403 0.051 Uiso calc U R 1
C C24B 0.6463(3) 0.4932(3) 0.01764(18) 0.0391(13) Uani d . . 1
H H24B 0.6282 0.4804 -0.0124 0.047 Uiso calc U R 1
C C25B 0.6422(3) 0.5719(3) 0.04110(17) 0.0348(12) Uani d . . 1
H H25B 0.6206 0.6213 0.0294 0.042 Uiso calc U R 1
C C26B 0.5319(4) 0.5050(6) 0.1321(3) 0.070(2) Uani d . . 1
H H26B 0.5372 0.5482 0.1549 0.084 Uiso calc U R 1
C C27B 0.5559(4) 0.4205(6) 0.1359(3) 0.071(2) Uani d . . 1
H H27B 0.5799 0.397 0.1617 0.085 Uiso calc U R 1
C C28B 0.5374(4) 0.3777(5) 0.0940(3) 0.064(2) Uani d . . 1
H H28B 0.5473 0.3204 0.0867 0.077 Uiso calc U R 1
C C29B 0.5020(3) 0.4346(4) 0.0657(3) 0.0608(19) Uani d . . 1
H H29B 0.4831 0.4225 0.0358 0.073 Uiso calc U R 1
C C30B 0.4992(4) 0.5136(5) 0.0892(3) 0.066(2) Uani d . . 1
H H30B 0.4785 0.5638 0.0776 0.079 Uiso calc U R 1
C C31B 0.7266(3) 0.7694(3) 0.02137(16) 0.0267(11) Uani d . . 1
C C32B 0.7856(3) 0.7206(3) 0.02151(17) 0.0317(12) Uani d . . 1
C C33B 0.8078(3) 0.6842(4) -0.01957(19) 0.0460(15) Uani d . . 1
H H33B 0.8482 0.6514 -0.0196 0.055 Uiso calc U R 1
C C34B 0.7716(4) 0.6950(4) -0.0609(2) 0.0555(18) Uani d . . 1
H H34B 0.7869 0.6688 -0.089 0.067 Uiso calc U R 1
C C35B 0.7133(4) 0.7436(4) -0.06155(19) 0.0516(18) Uani d . . 1
H H35B 0.6891 0.7507 -0.0901 0.062 Uiso calc U R 1
C C36B 0.6896(3) 0.7826(3) -0.02091(17) 0.0389(13) Uani d . . 1
C C37B 0.8278(3) 0.7145(3) 0.06615(18) 0.0352(12) Uani d . . 1
H H37B 0.7959 0.7208 0.0931 0.042 Uiso calc U R 1
C C38B 0.8784(3) 0.7890(4) 0.0686(2) 0.0456(15) Uani d . . 1
H H38D 0.8539 0.8425 0.0646 0.068 Uiso calc U R 1
H H38E 0.9012 0.7888 0.0991 0.068 Uiso calc U R 1
H H38F 0.9122 0.783 0.0437 0.068 Uiso calc U R 1
C C39B 0.8641(3) 0.6301(4) 0.0723(2) 0.0550(17) Uani d . . 1
H H39D 0.89 0.6308 0.1016 0.083 Uiso calc U R 1
H H39E 0.8306 0.5843 0.0733 0.083 Uiso calc U R 1
H H39F 0.895 0.6209 0.0459 0.083 Uiso calc U R 1
C C40B 0.6249(3) 0.8359(4) -0.0223(2) 0.0488(16) Uani d . . 1
H H40B 0.6245 0.8729 0.0062 0.059 Uiso calc U R 1
C C41B 0.6238(4) 0.8938(4) -0.0660(3) 0.072(2) Uani d . . 1
H H41D 0.6647 0.929 -0.0664 0.108 Uiso calc U R 1
H H41E 0.6223 0.8588 -0.0944 0.108 Uiso calc U R 1
H H41F 0.5836 0.9303 -0.065 0.108 Uiso calc U R 1
C C42B 0.5619(4) 0.7811(5) -0.0212(3) 0.071(2) Uani d . . 1
H H42D 0.5215 0.8173 -0.0221 0.107 Uiso calc U R 1
H H42E 0.5618 0.7433 -0.0484 0.107 Uiso calc U R 1
H H42F 0.5616 0.7474 0.0076 0.107 Uiso calc U R 1
C C51B 0.7107(3) 0.7396(3) 0.22334(15) 0.0267(11) Uani d . . 1
C C52B 0.7695(3) 0.7850(3) 0.23420(17) 0.0317(12) Uani d . . 1
C C53B 0.7769(4) 0.8172(4) 0.2790(2) 0.0476(16) Uani d . . 1
H H53B 0.8164 0.8488 0.2867 0.057 Uiso calc U R 1
C C54B 0.7282(4) 0.8045(4) 0.31271(19) 0.0502(16) Uani d . . 1
H H54B 0.7344 0.8271 0.3433 0.06 Uiso calc U R 1
C C55B 0.6707(4) 0.7595(4) 0.30250(19) 0.0476(16) Uani d . . 1
H H55B 0.6372 0.7512 0.326 0.057 Uiso calc U R 1
C C56B 0.6610(3) 0.7253(3) 0.25743(17) 0.0343(12) Uani d . . 1
C C57B 0.8253(3) 0.7954(3) 0.19797(18) 0.0366(13) Uani d . . 1
H H57B 0.804 0.789 0.1663 0.044 Uiso calc U R 1
C C58B 0.8602(4) 0.8826(4) 0.1993(2) 0.0577(18) Uani d . . 1
H H58D 0.8955 0.8849 0.1752 0.087 Uiso calc U R 1
H H58E 0.8266 0.927 0.1935 0.087 Uiso calc U R 1
H H58F 0.8809 0.8913 0.2302 0.087 Uiso calc U R 1
C C59B 0.8781(3) 0.7248(4) 0.2033(3) 0.0586(18) Uani d . . 1
H H59D 0.9138 0.7321 0.1798 0.088 Uiso calc U R 1
H H59E 0.8981 0.7274 0.2347 0.088 Uiso calc U R 1
H H59F 0.8561 0.6697 0.1989 0.088 Uiso calc U R 1
C C60B 0.5976(3) 0.6744(3) 0.24741(19) 0.0417(13) Uani d . . 1
H H60B 0.5978 0.6587 0.2135 0.05 Uiso calc U R 1
C C61B 0.5958(4) 0.5933(4) 0.2758(3) 0.070(2) Uani d . . 1
H H61D 0.5542 0.562 0.2685 0.104 Uiso calc U R 1
H H61E 0.6354 0.5585 0.268 0.104 Uiso calc U R 1
H H61F 0.5967 0.6071 0.3093 0.104 Uiso calc U R 1
C C62B 0.5337(4) 0.7260(5) 0.2568(3) 0.0620(19) Uani d . . 1
H H62D 0.4936 0.6915 0.25 0.093 Uiso calc U R 1
H H62E 0.533 0.7435 0.2898 0.093 Uiso calc U R 1
H H62F 0.5335 0.7763 0.2367 0.093 Uiso calc U R 1

loop_
_atom_site_aniso_label
_atom_site_aniso_U_11
_atom_site_aniso_U_22
_atom_site_aniso_U_33
_atom_site_aniso_U_12
_atom_site_aniso_U_13
_atom_site_aniso_U_23
Fe1A 0.0346(4) 0.0305(4) 0.0362(4) 0.0024(3) -0.0008(4) -0.0079(3)
Fe2A 0.0459(5) 0.0263(4) 0.0277(3) 0.0006(3) -0.0034(4) -0.0025(3)
Al1A 0.0271(8) 0.0250(8) 0.0236(7) -0.0002(6) -0.0008(7) 0.0009(5)
N1A 0.032(2) 0.023(2) 0.0245(18) -0.0001(18) 0.0006(18) 0.0004(16)
N2A 0.031(2) 0.026(2) 0.0217(18) 0.0021(18) 0.0019(17) 0.0018(16)
N3A 0.036(2) 0.025(2) 0.0217(18) -0.0036(18) -0.0014(18) -0.0003(16)
N4A 0.030(2) 0.027(2) 0.0233(19) -0.0021(18) -0.0035(18) -0.0009(16)
C1A 0.022(2) 0.028(3) 0.028(2) 0.001(2) 0.001(2) 0.001(2)
C2A 0.058(4) 0.033(3) 0.031(3) -0.009(3) 0.013(3) -0.006(2)
C3A 0.032(3) 0.028(3) 0.031(2) 0.001(2) -0.003(2) 0.006(2)
C4A 0.049(4) 0.035(3) 0.030(3) 0.003(3) -0.011(3) 0.001(2)
C5A 0.019(2) 0.025(3) 0.035(2) 0.000(2) 0.000(2) -0.004(2)
C11A 0.030(3) 0.024(3) 0.029(2) 0.001(2) -0.004(2) 0.000(2)
C12A 0.037(3) 0.037(3) 0.028(2) -0.005(2) -0.001(2) -0.002(2)
C13A 0.051(4) 0.035(3) 0.038(3) -0.005(3) -0.013(3) -0.011(2)
C14A 0.053(4) 0.042(3) 0.024(2) 0.001(3) 0.001(2) -0.011(2)
C15A 0.047(3) 0.032(3) 0.028(2) 0.000(3) 0.004(2) -0.002(2)
C16A 0.053(4) 0.067(5) 0.059(4) 0.021(4) -0.027(4) -0.018(4)
C17A 0.048(4) 0.071(5) 0.058(4) 0.021(4) 0.001(3) 0.011(4)
C18A 0.050(4) 0.042(4) 0.081(5) 0.012(3) 0.000(4) -0.001(3)
C19A 0.048(4) 0.058(4) 0.077(5) 0.017(3) 0.003(4) -0.013(4)
C20A 0.025(3) 0.055(4) 0.098(6) 0.008(3) -0.016(4) -0.011(4)
C21A 0.037(3) 0.029(3) 0.027(2) -0.003(2) 0.006(2) 0.001(2)
C22A 0.047(3) 0.028(3) 0.037(3) 0.004(2) 0.007(3) -0.004(2)
C23A 0.060(4) 0.037(3) 0.041(3) 0.004(3) 0.015(3) -0.013(3)
C24A 0.072(4) 0.032(3) 0.027(2) -0.004(3) -0.003(3) -0.007(2)
C25A 0.057(4) 0.028(3) 0.026(2) 0.001(3) -0.005(2) -0.002(2)
C26A 0.055(4) 0.054(4) 0.034(3) -0.010(3) 0.006(3) -0.009(3)
C27A 0.048(4) 0.063(4) 0.034(3) -0.014(3) -0.009(3) 0.013(3)
C28A 0.053(4) 0.031(3) 0.053(3) -0.012(3) -0.007(3) 0.005(3)
C29A 0.044(4) 0.044(4) 0.057(4) -0.010(3) -0.008(3) -0.004(3)
C30A 0.045(4) 0.044(4) 0.051(3) -0.003(3) -0.002(3) -0.001(3)
C31A 0.036(3) 0.023(3) 0.023(2) 0.002(2) 0.005(2) 0.0008(19)
C32A 0.042(3) 0.029(3) 0.031(3) 0.005(2) 0.006(2) 0.000(2)
C33A 0.059(4) 0.036(3) 0.040(3) 0.021(3) 0.018(3) 0.000(2)
C34A 0.081(5) 0.038(3) 0.032(3) 0.010(3) 0.005(3) -0.003(2)
C35A 0.058(4) 0.044(3) 0.027(3) 0.005(3) -0.008(3) -0.001(2)
C36A 0.039(3) 0.033(3) 0.028(2) 0.005(2) -0.001(2) 0.001(2)
C37A 0.044(4) 0.040(3) 0.040(3) 0.013(3) 0.004(3) 0.007(2)
C38A 0.083(6) 0.046(4) 0.072(4) 0.027(4) -0.015(4) 0.008(3)
C39A 0.057(5) 0.078(5) 0.082(5) -0.009(4) -0.028(4) 0.026(4)
C40A 0.044(3) 0.044(3) 0.034(3) 0.011(3) -0.006(3) 0.002(2)
C41A 0.067(5) 0.045(4) 0.077(4) 0.016(4) -0.013(4) 0.009(3)
C42A 0.055(4) 0.055(4) 0.070(5) 0.002(3) -0.001(4) 0.003(4)
C51A 0.040(3) 0.022(3) 0.022(2) 0.000(2) -0.005(2) 0.0025(19)
C52A 0.044(3) 0.028(3) 0.031(2) 0.004(2) -0.010(2) 0.005(2)
C53A 0.053(4) 0.045(4) 0.052(4) -0.009(3) -0.012(3) -0.006(3)
C54A 0.078(5) 0.054(4) 0.033(3) -0.003(4) -0.015(3) -0.013(3)
C55A 0.064(5) 0.060(4) 0.026(3) 0.006(4) 0.005(3) -0.004(3)
C56A 0.044(3) 0.035(3) 0.027(2) 0.010(3) -0.004(2) 0.001(2)
C57A 0.031(3) 0.043(3) 0.044(3) -0.005(3) -0.006(3) 0.006(3)
C58A 0.057(4) 0.049(4) 0.080(5) -0.010(3) -0.002(4) 0.016(4)
C59A 0.046(4) 0.047(4) 0.067(4) 0.000(3) 0.003(3) 0.006(3)
C60A 0.051(4) 0.047(3) 0.037(3) -0.006(3) 0.006(3) 0.003(2)
C61A 0.056(5) 0.065(5) 0.077(5) 0.010(4) 0.006(4) 0.021(4)
C62A 0.071(5) 0.049(4) 0.111(6) 0.001(4) 0.019(5) 0.030(4)
Fe1B 0.0368(4) 0.0272(4) 0.0372(4) 0.0051(4) 0.0004(4) -0.0028(3)
Fe2B 0.0402(4) 0.0310(4) 0.0358(4) -0.0070(4) -0.0017(4) -0.0061(3)
Al1B 0.0299(8) 0.0221(8) 0.0239(7) -0.0012(6) -0.0007(7) -0.0010(5)
N1B 0.031(2) 0.021(2) 0.029(2) 0.0004(18) 0.0001(18) -0.0015(16)
N2B 0.031(2) 0.023(2) 0.0244(18) 0.0017(18) 0.0006(18) 0.0003(16)
N3B 0.031(2) 0.022(2) 0.0249(18) 0.0001(18) -0.0017(18) -0.0031(16)
N4B 0.033(2) 0.020(2) 0.0238(19) -0.0016(17) 0.0022(18) -0.0035(16)
C1B 0.022(2) 0.029(3) 0.024(2) 0.000(2) -0.003(2) 0.003(2)
C2B 0.055(4) 0.028(3) 0.028(3) -0.001(3) 0.004(3) 0.001(2)
C3B 0.030(3) 0.024(3) 0.026(2) -0.002(2) -0.003(2) 0.0040(19)
C4B 0.043(3) 0.032(3) 0.036(3) 0.002(2) -0.007(3) 0.006(2)
C5B 0.018(2) 0.025(3) 0.030(2) 0.0016(19) -0.001(2) -0.0002(19)
C11B 0.029(3) 0.026(3) 0.029(2) -0.001(2) -0.005(2) -0.005(2)
C12B 0.045(3) 0.027(3) 0.029(2) -0.002(2) -0.006(2) -0.001(2)
C13B 0.058(4) 0.040(3) 0.027(2) 0.005(3) -0.001(3) -0.009(2)
C14B 0.049(4) 0.028(3) 0.044(3) -0.006(3) -0.003(3) -0.011(2)
C15B 0.032(3) 0.030(3) 0.042(3) -0.003(2) -0.005(2) -0.007(2)
C16B 0.038(4) 0.052(4) 0.096(6) 0.006(3) -0.011(4) 0.002(4)
C17B 0.051(4) 0.068(5) 0.066(4) 0.025(4) -0.022(4) -0.020(4)
C18B 0.050(4) 0.081(6) 0.060(4) 0.027(4) -0.003(3) 0.022(4)
C19B 0.052(4) 0.037(4) 0.092(5) 0.025(3) -0.001(4) 0.005(4)
C20B 0.046(4) 0.057(4) 0.081(5) 0.010(3) 0.018(4) 0.004(4)
C21B 0.028(3) 0.027(3) 0.029(2) -0.001(2) 0.002(2) -0.002(2)
C22B 0.042(3) 0.031(3) 0.040(3) 0.007(2) 0.000(3) -0.003(2)
C23B 0.051(4) 0.029(3) 0.047(3) 0.003(3) 0.001(3) -0.015(3)
C24B 0.054(4) 0.034(3) 0.029(3) 0.000(3) 0.000(3) -0.010(2)
C25B 0.046(3) 0.030(3) 0.028(2) 0.000(3) -0.004(2) -0.001(2)
C26B 0.060(5) 0.087(6) 0.063(5) -0.030(4) 0.026(4) -0.019(4)
C27B 0.065(5) 0.091(6) 0.057(4) -0.034(5) 0.006(4) 0.022(4)
C28B 0.062(5) 0.049(4) 0.082(5) -0.025(4) -0.006(4) 0.000(4)
C29B 0.049(4) 0.055(4) 0.078(5) -0.026(3) -0.014(4) -0.008(4)
C30B 0.041(4) 0.062(5) 0.095(6) -0.009(3) 0.003(4) -0.011(4)
C31B 0.038(3) 0.021(2) 0.022(2) -0.006(2) -0.005(2) 0.0024(19)
C32B 0.038(3) 0.028(3) 0.029(2) -0.001(2) 0.007(2) -0.001(2)
C33B 0.064(4) 0.034(3) 0.040(3) 0.009(3) 0.013(3) -0.002(2)
C34B 0.085(5) 0.040(4) 0.041(3) 0.005(4) 0.010(4) -0.009(3)
C35B 0.084(5) 0.044(4) 0.027(3) -0.006(3) -0.020(3) 0.002(2)
C36B 0.058(4) 0.030(3) 0.029(2) -0.003(3) -0.006(3) 0.001(2)
C37B 0.029(3) 0.040(3) 0.036(3) 0.007(2) 0.000(2) 0.003(2)
C38B 0.032(3) 0.047(3) 0.057(4) 0.003(3) -0.011(3) 0.005(3)
C39B 0.053(4) 0.046(4) 0.066(4) 0.012(3) 0.002(3) 0.014(3)
C40B 0.059(4) 0.039(3) 0.048(3) 0.006(3) -0.025(3) 0.000(3)
C41B 0.064(5) 0.052(4) 0.101(6) 0.000(4) -0.013(4) 0.034(4)
C42B 0.056(5) 0.059(5) 0.100(6) 0.004(4) -0.014(4) 0.028(4)
C51B 0.037(3) 0.021(2) 0.022(2) 0.002(2) -0.002(2) 0.0002(18)
C52B 0.043(3) 0.023(3) 0.029(2) -0.002(2) -0.011(2) 0.003(2)
C53B 0.062(4) 0.034(3) 0.047(3) -0.004(3) -0.021(3) 0.000(3)
C54B 0.078(5) 0.048(4) 0.025(3) -0.004(3) -0.005(3) -0.009(2)
C55B 0.073(5) 0.038(3) 0.032(3) 0.005(3) 0.011(3) -0.002(2)
C56B 0.045(3) 0.029(3) 0.029(2) 0.000(2) 0.001(2) 0.002(2)
C57B 0.034(3) 0.041(3) 0.035(3) -0.014(2) -0.004(2) 0.007(2)
C58B 0.059(4) 0.042(4) 0.073(4) -0.022(3) -0.008(4) 0.009(3)
C59B 0.052(4) 0.050(4) 0.074(4) 0.001(3) 0.004(4) 0.008(3)
C60B 0.050(4) 0.037(3) 0.038(3) -0.003(3) 0.012(3) 0.000(2)
C61B 0.062(5) 0.046(4) 0.101(6) -0.006(4) 0.034(4) 0.020(4)
C62B 0.054(4) 0.061(4) 0.071(4) 0.000(4) 0.003(4) 0.002(4)

loop_
_atom_type_symbol
_atom_type_description
_atom_type_scat_dispersion_real
_atom_type_scat_dispersion_imag
_atom_type_scat_source
C C 0.0033 0.0016 'International Tables Vol C Tables 4.2.6.8 and 6.1.1.4'
H H 0.0000 0.0000 'International Tables Vol C Tables 4.2.6.8 and 6.1.1.4'
N N 0.0061 0.0033 'International Tables Vol C Tables 4.2.6.8 and 6.1.1.4'
Al Al 0.0645 0.0514 'International Tables Vol C Tables 4.2.6.8 and 6.1.1.4'
Fe Fe 0.3463 0.8444 'International Tables Vol C Tables 4.2.6.8 and 6.1.1.4'

loop_
_geom_angle_atom_site_label_1
_geom_angle_atom_site_label_2
_geom_angle_atom_site_label_3
_geom_angle
C20A Fe1A C17A 67.8(3)
C20A Fe1A C13A 157.8(3)
C17A Fe1A C13A 124.5(3)
C20A Fe1A C14A 122.3(3)
C17A Fe1A C14A 160.8(3)
C13A Fe1A C14A 40.4(2)
C20A Fe1A C19A 40.4(3)
C17A Fe1A C19A 68.3(3)
C13A Fe1A C19A 122.4(3)
C14A Fe1A C19A 107.8(3)
C20A Fe1A C18A 67.7(3)
C17A Fe1A C18A 40.9(3)
C13A Fe1A C18A 108.3(3)
C14A Fe1A C18A 124.0(3)
C19A Fe1A C18A 40.3(3)
C20A Fe1A C15A 107.8(3)
C17A Fe1A C15A 157.3(2)
C13A Fe1A C15A 68.1(2)
C14A Fe1A C15A 40.6(2)
C19A Fe1A C15A 123.8(3)
C18A Fe1A C15A 160.1(3)
C20A Fe1A C16A 39.9(3)
C17A Fe1A C16A 40.7(3)
C13A Fe1A C16A 161.0(3)
C14A Fe1A C16A 157.1(3)
C19A Fe1A C16A 67.9(3)
C18A Fe1A C16A 68.2(3)
C15A Fe1A C16A 121.7(3)
C20A Fe1A C12A 159.9(2)
C17A Fe1A C12A 108.1(3)
C13A Fe1A C12A 40.8(2)
C14A Fe1A C12A 68.1(2)
C19A Fe1A C12A 158.4(3)
C18A Fe1A C12A 123.0(3)
C15A Fe1A C12A 67.9(2)
C16A Fe1A C12A 124.2(3)
C20A Fe1A C11A 123.7(2)
C17A Fe1A C11A 121.8(2)
C13A Fe1A C11A 68.3(2)
C14A Fe1A C11A 68.4(2)
C19A Fe1A C11A 160.0(3)
C18A Fe1A C11A 158.0(2)
C15A Fe1A C11A 40.66(19)
C16A Fe1A C11A 107.5(2)
C12A Fe1A C11A 40.3(2)
C23A Fe2A C24A 40.7(2)
C23A Fe2A C27A 124.8(3)
C24A Fe2A C27A 162.2(2)
C23A Fe2A C30A 157.5(3)
C24A Fe2A C30A 121.8(3)
C27A Fe2A C30A 68.2(3)
C23A Fe2A C26A 161.4(3)
C24A Fe2A C26A 156.0(3)
C27A Fe2A C26A 40.8(3)
C30A Fe2A C26A 40.1(2)
C23A Fe2A C25A 68.9(2)
C24A Fe2A C25A 41.04(19)
C27A Fe2A C25A 155.3(2)
C30A Fe2A C25A 107.0(2)
C26A Fe2A C25A 119.9(2)
C23A Fe2A C22A 40.9(2)
C24A Fe2A C22A 68.6(2)
C27A Fe2A C22A 107.0(2)
C30A Fe2A C22A 160.2(2)
C26A Fe2A C22A 123.9(2)
C25A Fe2A C22A 68.8(2)
C23A Fe2A C28A 108.4(3)
C24A Fe2A C28A 125.3(2)
C27A Fe2A C28A 41.0(2)
C30A Fe2A C28A 68.2(3)
C26A Fe2A C28A 68.5(3)
C25A Fe2A C28A 161.9(2)
C22A Fe2A C28A 121.7(2)
C23A Fe2A C29A 122.2(3)
C24A Fe2A C29A 108.6(3)
C27A Fe2A C29A 68.3(2)
C30A Fe2A C29A 40.8(2)
C26A Fe2A C29A 68.1(3)
C25A Fe2A C29A 124.9(2)
C22A Fe2A C29A 157.2(2)
C28A Fe2A C29A 40.2(2)
C23A Fe2A C21A 68.8(2)
C24A Fe2A C21A 68.8(2)
C27A Fe2A C21A 120.0(2)
C30A Fe2A C21A 123.5(2)
C26A Fe2A C21A 106.3(2)
C25A Fe2A C21A 40.9(2)
C22A Fe2A C21A 40.8(2)
C28A Fe2A C21A 156.4(2)
C29A Fe2A C21A 161.2(2)
N2A Al1A N4A 125.24(18)
N2A Al1A C5A 117.9(2)
N4A Al1A C5A 116.8(2)
N2A Al1A N1A 66.54(16)
N4A Al1A N1A 98.53(17)
C5A Al1A N1A 104.5(2)
N2A Al1A N3A 100.33(17)
N4A Al1A N3A 66.43(16)
C5A Al1A N3A 105.1(2)
N1A Al1A N3A 150.36(18)
N2A Al1A C1A 33.20(16)
N4A Al1A C1A 117.36(18)
C5A Al1A C1A 113.7(2)
N1A Al1A C1A 33.42(15)
N3A Al1A C1A 129.78(18)
N2A Al1A C3A 118.31(18)
N4A Al1A C3A 33.25(16)
C5A Al1A C3A 113.6(2)
N1A Al1A C3A 128.32(18)
N3A Al1A C3A 33.25(16)
C1A Al1A C3A 132.61(17)
C1A N1A C11A 128.2(4)
C1A N1A Al1A 90.0(3)
C11A N1A Al1A 141.0(3)
C1A N2A C31A 125.5(4)
C1A N2A Al1A 94.2(3)
C31A N2A Al1A 139.5(3)
C3A N3A C21A 127.6(4)
C3A N3A Al1A 90.1(3)
C21A N3A Al1A 140.4(3)
C3A N4A C51A 126.8(4)
C3A N4A Al1A 94.2(3)
C51A N4A Al1A 138.9(3)
N2A C1A N1A 108.9(4)
N2A C1A C2A 125.6(4)
N1A C1A C2A 125.5(4)
N2A C1A Al1A 52.5(2)
N1A C1A Al1A 56.6(2)
C2A C1A Al1A 175.4(4)
C1A C2A H201 109.5
C1A C2A H202 109.5
H201 C2A H202 109.5
C1A C2A H203 109.5
H201 C2A H203 109.5
H202 C2A H203 109.5
N3A C3A N4A 109.1(4)
N3A C3A C4A 126.2(5)
N4A C3A C4A 124.8(4)
N3A C3A Al1A 56.7(3)
N4A C3A Al1A 52.6(2)
C4A C3A Al1A 175.7(4)
C3A C4A H401 109.5
C3A C4A H402 109.5
H401 C4A H402 109.5
C3A C4A H403 109.5
H401 C4A H403 109.5
H402 C4A H403 109.5
Al1A C5A H501 109.5
Al1A C5A H502 109.5
H501 C5A H502 109.5
Al1A C5A H503 109.5
H501 C5A H503 109.5
H502 C5A H503 109.5
N1A C11A C12A 132.3(5)
N1A C11A C15A 120.7(4)
C12A C11A C15A 107.0(4)
N1A C11A Fe1A 127.7(3)
C12A C11A Fe1A 69.3(3)
C15A C11A Fe1A 68.8(3)
C11A C12A C13A 108.3(5)
C11A C12A Fe1A 70.4(3)
C13A C12A Fe1A 68.9(3)
C11A C12A H12A 125.9
C13A C12A H12A 125.9
Fe1A C12A H12A 126.4
C14A C13A C12A 108.2(5)
C14A C13A Fe1A 69.9(3)
C12A C13A Fe1A 70.4(3)
C14A C13A H13A 125.9
C12A C13A H13A 125.9
Fe1A C13A H13A 125.4
C13A C14A C15A 108.1(5)
C13A C14A Fe1A 69.7(3)
C15A C14A Fe1A 70.0(3)
C13A C14A H14A 126.0
C15A C14A H14A 126.0
Fe1A C14A H14A 125.9
C14A C15A C11A 108.4(5)
C14A C15A Fe1A 69.4(3)
C11A C15A Fe1A 70.5(3)
C14A C15A H15A 125.8
C11A C15A H15A 125.8
Fe1A C15A H15A 125.9
C20A C16A C17A 107.6(6)
C20A C16A Fe1A 69.4(4)
C17A C16A Fe1A 69.2(4)
C20A C16A H16A 126.2
C17A C16A H16A 126.2
Fe1A C16A H16A 126.8
C16A C17A C18A 107.6(6)
C16A C17A Fe1A 70.2(4)
C18A C17A Fe1A 69.8(4)
C16A C17A H17A 126.2
C18A C17A H17A 126.2
Fe1A C17A H17A 125.4
C19A C18A C17A 107.8(6)
C19A C18A Fe1A 69.7(4)
C17A C18A Fe1A 69.4(4)
C19A C18A H18A 126.1
C17A C18A H18A 126.1
Fe1A C18A H18A 126.4
C18A C19A C20A 107.8(7)
C18A C19A Fe1A 70.0(4)
C20A C19A Fe1A 69.7(4)
C18A C19A H19A 126.1
C20A C19A H19A 126.1
Fe1A C19A H19A 125.8
C16A C20A C19A 109.3(7)
C16A C20A Fe1A 70.7(4)
C19A C20A Fe1A 70.0(4)
C16A C20A H20A 125.4
C19A C20A H20A 125.4
Fe1A C20A H20A 125.6
N3A C21A C25A 121.2(4)
N3A C21A C22A 131.5(5)
C25A C21A C22A 107.3(5)
N3A C21A Fe2A 127.6(3)
C25A C21A Fe2A 68.7(3)
C22A C21A Fe2A 69.0(3)
C23A C22A C21A 108.1(5)
C23A C22A Fe2A 68.7(3)
C21A C22A Fe2A 70.3(3)
C23A C22A H22A 126.0
C21A C22A H22A 126.0
Fe2A C22A H22A 126.6
C24A C23A C22A 108.5(5)
C24A C23A Fe2A 70.0(3)
C22A C23A Fe2A 70.4(3)
C24A C23A H23A 125.7
C22A C23A H23A 125.7
Fe2A C23A H23A 125.5
C23A C24A C25A 108.2(5)
C23A C24A Fe2A 69.3(3)
C25A C24A Fe2A 69.7(3)
C23A C24A H24A 125.9
C25A C24A H24A 125.9
Fe2A C24A H24A 126.6
C24A C25A C21A 107.9(5)
C24A C25A Fe2A 69.2(3)
C21A C25A Fe2A 70.4(3)
C24A C25A H25A 126.1
C21A C25A H25A 126.1
Fe2A C25A H25A 125.8
C30A C26A C27A 108.4(5)
C30A C26A Fe2A 70.0(3)
C27A C26A Fe2A 69.5(3)
C30A C26A H26A 125.8
C27A C26A H26A 125.8
Fe2A C26A H26A 126.2
C26A C27A C28A 107.6(5)
C26A C27A Fe2A 69.7(3)
C28A C27A Fe2A 70.1(3)
C26A C27A H27A 126.2
C28A C27A H27A 126.2
Fe2A C27A H27A 125.7
C29A C28A C27A 107.8(5)
C29A C28A Fe2A 70.2(3)
C27A C28A Fe2A 68.9(3)
C29A C28A H28A 126.1
C27A C28A H28A 126.1
Fe2A C28A H28A 126.3
C28A C29A C30A 107.6(5)
C28A C29A Fe2A 69.6(3)
C30A C29A Fe2A 68.8(3)
C28A C29A H29A 126.2
C30A C29A H29A 126.2
Fe2A C29A H29A 127.0
C26A C30A C29A 108.5(6)
C26A C30A Fe2A 69.9(4)
C29A C30A Fe2A 70.4(4)
C26A C30A H30A 125.7
C29A C30A H30A 125.7
Fe2A C30A H30A 125.6
C32A C31A C36A 121.3(4)
C32A C31A N2A 119.5(4)
C36A C31A N2A 119.1(4)
C31A C32A C33A 118.7(5)
C31A C32A C37A 121.4(5)
C33A C32A C37A 119.8(5)
C34A C33A C32A 120.3(5)
C34A C33A H33A 119.9
C32A C33A H33A 119.9
C35A C34A C33A 120.5(5)
C35A C34A H34A 119.8
C33A C34A H34A 119.8
C34A C35A C36A 121.5(5)
C34A C35A H35A 119.3
C36A C35A H35A 119.3
C35A C36A C31A 117.8(5)
C35A C36A C40A 119.4(5)
C31A C36A C40A 122.8(4)
C39A C37A C38A 111.7(6)
C39A C37A C32A 110.5(5)
C38A C37A C32A 114.5(5)
C39A C37A H37A 106.5
C38A C37A H37A 106.5
C32A C37A H37A 106.5
C37A C38A H38A 109.5
C37A C38A H38B 109.5
H38A C38A H38B 109.5
C37A C38A H38C 109.5
H38A C38A H38C 109.5
H38B C38A H38C 109.5
C37A C39A H39A 109.5
C37A C39A H39B 109.5
H39A C39A H39B 109.5
C37A C39A H39C 109.5
H39A C39A H39C 109.5
H39B C39A H39C 109.5
C36A C40A C42A 112.6(5)
C36A C40A C41A 111.2(5)
C42A C40A C41A 110.0(5)
C36A C40A H40A 107.6
C42A C40A H40A 107.6
C41A C40A H40A 107.6
C40A C41A H41A 109.5
C40A C41A H41B 109.5
H41A C41A H41B 109.5
C40A C41A H41C 109.5
H41A C41A H41C 109.5
H41B C41A H41C 109.5
C40A C42A H42A 109.5
C40A C42A H42B 109.5
H42A C42A H42B 109.5
C40A C42A H42C 109.5
H42A C42A H42C 109.5
H42B C42A H42C 109.5
C52A C51A C56A 121.7(5)
C52A C51A N4A 117.8(4)
C56A C51A N4A 120.2(5)
C53A C52A C51A 118.0(5)
C53A C52A C57A 120.4(5)
C51A C52A C57A 121.5(4)
C54A C53A C52A 120.6(6)
C54A C53A H53A 119.7
C52A C53A H53A 119.7
C55A C54A C53A 120.3(5)
C55A C54A H54A 119.8
C53A C54A H54A 119.8
C54A C55A C56A 122.2(6)
C54A C55A H55A 118.9
C56A C55A H55A 118.9
C55A C56A C51A 117.2(5)
C55A C56A C60A 120.2(5)
C51A C56A C60A 122.6(5)
C52A C57A C58A 114.2(5)
C52A C57A C59A 110.2(5)
C58A C57A C59A 111.7(5)
C52A C57A H57A 106.8
C58A C57A H57A 106.8
C59A C57A H57A 106.8
C57A C58A H58A 109.5
C57A C58A H58B 109.5
H58A C58A H58B 109.5
C57A C58A H58C 109.5
H58A C58A H58C 109.5
H58B C58A H58C 109.5
C57A C59A H59A 109.5
C57A C59A H59B 109.5
H59A C59A H59B 109.5
C57A C59A H59C 109.5
H59A C59A H59C 109.5
H59B C59A H59C 109.5
C61A C60A C56A 113.6(5)
C61A C60A C62A 109.6(5)
C56A C60A C62A 112.2(5)
C61A C60A H60A 107.0
C56A C60A H60A 107.0
C62A C60A H60A 107.0
C60A C61A H61A 109.5
C60A C61A H61B 109.5
H61A C61A H61B 109.5
C60A C61A H61C 109.5
H61A C61A H61C 109.5
H61B C61A H61C 109.5
C60A C62A H62A 109.5
C60A C62A H62B 109.5
H62A C62A H62B 109.5
C60A C62A H62C 109.5
H62A C62A H62C 109.5
H62B C62A H62C 109.5
C16B Fe1B C17B 40.4(3)
C16B Fe1B C14B 159.6(3)
C17B Fe1B C14B 159.1(3)
C16B Fe1B C19B 68.2(3)
C17B Fe1B C19B 68.7(3)
C14B Fe1B C19B 108.6(3)
C16B Fe1B C13B 123.0(3)
C17B Fe1B C13B 158.6(3)
C14B Fe1B C13B 40.4(2)
C19B Fe1B C13B 122.9(3)
C16B Fe1B C18B 67.6(3)
C17B Fe1B C18B 40.4(3)
C14B Fe1B C18B 124.1(3)
C19B Fe1B C18B 40.6(3)
C13B Fe1B C18B 159.4(3)
C16B Fe1B C12B 106.4(3)
C17B Fe1B C12B 121.8(3)
C14B Fe1B C12B 68.7(2)
C19B Fe1B C12B 158.3(3)
C13B Fe1B C12B 41.0(2)
C18B Fe1B C12B 158.7(3)
C16B Fe1B C15B 157.7(3)
C17B Fe1B C15B 122.4(3)
C14B Fe1B C15B 40.8(2)
C19B Fe1B C15B 124.4(3)
C13B Fe1B C15B 68.3(2)
C18B Fe1B C15B 108.8(3)
C12B Fe1B C15B 68.5(2)
C16B Fe1B C20B 39.9(3)
C17B Fe1B C20B 67.7(3)
C14B Fe1B C20B 124.6(3)
C19B Fe1B C20B 40.7(3)
C13B Fe1B C20B 108.2(3)
C18B Fe1B C20B 67.5(3)
C12B Fe1B C20B 121.9(3)
C15B Fe1B C20B 161.2(3)
C16B Fe1B C11B 121.4(3)
C17B Fe1B C11B 106.9(2)
C14B Fe1B C11B 68.5(2)
C19B Fe1B C11B 160.6(3)
C13B Fe1B C11B 68.2(2)
C18B Fe1B C11B 123.9(2)
C12B Fe1B C11B 40.2(2)
C15B Fe1B C11B 40.8(2)
C20B Fe1B C11B 156.8(2)
C23B Fe2B C26B 159.6(3)
C23B Fe2B C27B 123.5(3)
C26B Fe2B C27B 41.1(3)
C23B Fe2B C24B 40.8(2)
C26B Fe2B C24B 157.9(3)
C27B Fe2B C24B 159.3(3)
C23B Fe2B C28B 108.6(3)
C26B Fe2B C28B 68.7(3)
C27B Fe2B C28B 41.0(3)
C24B Fe2B C28B 122.6(3)
C23B Fe2B C30B 159.4(3)
C26B Fe2B C30B 40.0(3)
C27B Fe2B C30B 68.2(4)
C24B Fe2B C30B 122.4(3)
C28B Fe2B C30B 68.1(3)
C23B Fe2B C25B 68.3(2)
C26B Fe2B C25B 122.0(3)
C27B Fe2B C25B 158.9(3)
C24B Fe2B C25B 40.7(2)
C28B Fe2B C25B 158.1(3)
C30B Fe2B C25B 106.8(3)
C23B Fe2B C22B 40.7(2)
C26B Fe2B C22B 123.0(3)
C27B Fe2B C22B 108.2(3)
C24B Fe2B C22B 68.7(2)
C28B Fe2B C22B 124.4(3)
C30B Fe2B C22B 158.0(3)
C25B Fe2B C22B 68.3(2)
C23B Fe2B C29B 123.8(3)
C26B Fe2B C29B 67.9(3)
C27B Fe2B C29B 68.0(3)
C24B Fe2B C29B 107.5(3)
C28B Fe2B C29B 40.0(3)
C30B Fe2B C29B 40.6(3)
C25B Fe2B C29B 122.4(3)
C22B Fe2B C29B 160.1(3)
C23B Fe2B C21B 68.5(2)
C26B Fe2B C21B 106.8(3)
C27B Fe2B C21B 122.9(3)
C24B Fe2B C21B 69.0(2)
C28B Fe2B C21B 160.0(3)
C30B Fe2B C21B 121.7(3)
C25B Fe2B C21B 40.95(19)
C22B Fe2B C21B 40.6(2)
C29B Fe2B C21B 158.1(3)
N2B Al1B N4B 126.69(18)
N2B Al1B C5B 116.7(2)
N4B Al1B C5B 116.6(2)
N2B Al1B N1B 66.44(16)
N4B Al1B N1B 99.00(17)
C5B Al1B N1B 105.6(2)
N2B Al1B N3B 99.45(17)
N4B Al1B N3B 66.31(16)
C5B Al1B N3B 105.5(2)
N1B Al1B N3B 148.91(17)
N2B Al1B C1B 33.32(16)
N4B Al1B C1B 117.93(17)
C5B Al1B C1B 114.08(19)
N1B Al1B C1B 33.17(15)
N3B Al1B C1B 128.43(17)
N2B Al1B C3B 119.08(18)
N4B Al1B C3B 33.09(16)
C5B Al1B C3B 113.2(2)
N1B Al1B C3B 128.39(17)
N3B Al1B C3B 33.35(15)
C1B Al1B C3B 132.74(17)
C1B N1B C11B 128.3(4)
C1B N1B Al1B 91.1(3)
C11B N1B Al1B 140.2(3)
C1B N2B C31B 126.7(4)
C1B N2B Al1B 94.1(3)
C31B N2B Al1B 139.0(3)
C3B N3B C21B 127.2(4)
C3B N3B Al1B 90.6(3)
C21B N3B Al1B 141.6(3)
C3B N4B C51B 126.2(4)
C3B N4B Al1B 93.9(3)
C51B N4B Al1B 138.4(3)
N1B C1B N2B 108.2(4)
N1B C1B C2B 126.7(4)
N2B C1B C2B 125.2(4)
N1B C1B Al1B 55.7(2)
N2B C1B Al1B 52.5(2)
C2B C1B Al1B 175.9(4)
C1B C2B H211 109.5
C1B C2B H212 109.5
H211 C2B H212 109.5
C1B C2B H213 109.5
H211 C2B H213 109.5
H212 C2B H213 109.5
N4B C3B N3B 108.8(4)
N4B C3B C4B 125.0(4)
N3B C3B C4B 126.2(4)
N4B C3B Al1B 53.0(2)
N3B C3B Al1B 56.0(2)
C4B C3B Al1B 175.5(4)
C3B C4B H411 109.5
C3B C4B H412 109.5
H411 C4B H412 109.5
C3B C4B H413 109.5
H411 C4B H413 109.5
H412 C4B H413 109.5
Al1B C5B H511 109.5
Al1B C5B H512 109.5
H511 C5B H512 109.5
Al1B C5B H513 109.5
H511 C5B H513 109.5
H512 C5B H513 109.5
N1B C11B C12B 121.0(4)
N1B C11B C15B 131.4(5)
C12B C11B C15B 107.6(4)
N1B C11B Fe1B 128.7(3)
C12B C11B Fe1B 68.8(3)
C15B C11B Fe1B 68.7(3)
C11B C12B C13B 108.2(5)
C11B C12B Fe1B 71.0(3)
C13B C12B Fe1B 69.4(3)
C11B C12B H12B 125.9
C13B C12B H12B 125.9
Fe1B C12B H12B 125.2
C14B C13B C12B 108.1(5)
C14B C13B Fe1B 69.5(3)
C12B C13B Fe1B 69.5(3)
C14B C13B H13B 126.0
C12B C13B H13B 126.0
Fe1B C13B H13B 126.6
C13B C14B C15B 108.4(5)
C13B C14B Fe1B 70.1(3)
C15B C14B Fe1B 70.1(3)
C13B C14B H14B 125.8
C15B C14B H14B 125.8
Fe1B C14B H14B 125.6
C14B C15B C11B 107.7(5)
C14B C15B Fe1B 69.1(3)
C11B C15B Fe1B 70.5(3)
C14B C15B H15B 126.1
C11B C15B H15B 126.1
Fe1B C15B H15B 125.9
C20B C16B C17B 108.9(7)
C20B C16B Fe1B 70.8(4)
C17B C16B Fe1B 69.8(4)
C20B C16B H16B 125.6
C17B C16B H16B 125.6
Fe1B C16B H16B 125.4
C16B C17B C18B 107.5(6)
C16B C17B Fe1B 69.8(4)
C18B C17B Fe1B 70.3(4)
C16B C17B H17B 126.3
C18B C17B H17B 126.3
Fe1B C17B H17B 125.3
C17B C18B C19B 108.7(7)
C17B C18B Fe1B 69.3(4)
C19B C18B Fe1B 69.6(4)
C17B C18B H18B 125.6
C19B C18B H18B 125.6
Fe1B C18B H18B 127.0
C18B C19B C20B 106.4(7)
C18B C19B Fe1B 69.8(4)
C20B C19B Fe1B 70.0(4)
C18B C19B H19B 126.8
C20B C19B H19B 126.8
Fe1B C19B H19B 125.1
C16B C20B C19B 108.4(7)
C16B C20B Fe1B 69.3(4)
C19B C20B Fe1B 69.3(4)
C16B C20B H20B 125.8
C19B C20B H20B 125.8
Fe1B C20B H20B 127.2
N3B C21B C22B 132.9(5)
N3B C21B C25B 120.8(4)
C22B C21B C25B 106.3(4)
N3B C21B Fe2B 128.8(4)
C22B C21B Fe2B 68.7(3)
C25B C21B Fe2B 68.3(3)
C23B C22B C21B 108.4(5)
C23B C22B Fe2B 68.7(3)
C21B C22B Fe2B 70.7(3)
C23B C22B H22B 125.8
C21B C22B H22B 125.8
Fe2B C22B H22B 126.3
C22B C23B C24B 109.0(5)
C22B C23B Fe2B 70.6(3)
C24B C23B Fe2B 70.0(3)
C22B C23B H23B 125.5
C24B C23B H23B 125.5
Fe2B C23B H23B 125.5
C23B C24B C25B 107.3(5)
C23B C24B Fe2B 69.2(3)
C25B C24B Fe2B 70.0(3)
C23B C24B H24B 126.4
C25B C24B H24B 126.4
Fe2B C24B H24B 126.1
C24B C25B C21B 109.0(5)
C24B C25B Fe2B 69.3(3)
C21B C25B Fe2B 70.7(3)
C24B C25B H25B 125.5
C21B C25B H25B 125.5
Fe2B C25B H25B 126.1
C30B C26B C27B 108.3(7)
C30B C26B Fe2B 70.6(4)
C27B C26B Fe2B 69.6(4)
C30B C26B H26B 125.8
C27B C26B H26B 125.8
Fe2B C26B H26B 125.6
C28B C27B C26B 107.3(7)
C28B C27B Fe2B 69.8(4)
C26B C27B Fe2B 69.3(4)
C28B C27B H27B 126.4
C26B C27B H27B 126.4
Fe2B C27B H27B 126.0
C29B C28B C27B 108.1(7)
C29B C28B Fe2B 70.7(4)
C27B C28B Fe2B 69.2(4)
C29B C28B H28B 126.0
C27B C28B H28B 126.0
Fe2B C28B H28B 125.7
C28B C29B C30B 108.1(7)
C28B C29B Fe2B 69.3(4)
C30B C29B Fe2B 69.1(4)
C28B C29B H29B 125.9
C30B C29B H29B 125.9
Fe2B C29B H29B 127.2
C26B C30B C29B 108.2(7)
C26B C30B Fe2B 69.4(4)
C29B C30B Fe2B 70.2(4)
C26B C30B H30B 125.9
C29B C30B H30B 125.9
Fe2B C30B H30B 126.0
C32B C31B N2B 119.1(4)
C32B C31B C36B 120.6(5)
N2B C31B C36B 120.1(5)
C33B C32B C31B 119.6(5)
C33B C32B C37B 120.8(5)
C31B C32B C37B 119.4(4)
C32B C33B C34B 120.5(6)
C32B C33B H33B 119.7
C34B C33B H33B 119.7
C35B C34B C33B 120.3(5)
C35B C34B H34B 119.8
C33B C34B H34B 119.8
C34B C35B C36B 121.0(5)
C34B C35B H35B 119.5
C36B C35B H35B 119.5
C35B C36B C31B 117.9(5)
C35B C36B C40B 120.2(5)
C31B C36B C40B 121.9(5)
C39B C37B C32B 114.1(5)
C39B C37B C38B 111.0(5)
C32B C37B C38B 109.9(4)
C39B C37B H37B 107.2
C32B C37B H37B 107.2
C38B C37B H37B 107.2
C37B C38B H38D 109.5
C37B C38B H38E 109.5
H38D C38B H38E 109.5
C37B C38B H38F 109.5
H38D C38B H38F 109.5
H38E C38B H38F 109.5
C37B C39B H39D 109.5
C37B C39B H39E 109.5
H39D C39B H39E 109.5
C37B C39B H39F 109.5
H39D C39B H39F 109.5
H39E C39B H39F 109.5
C42B C40B C36B 111.6(5)
C42B C40B C41B 110.1(5)
C36B C40B C41B 110.9(6)
C42B C40B H40B 108.0
C36B C40B H40B 108.0
C41B C40B H40B 108.0
C40B C41B H41D 109.5
C40B C41B H41E 109.5
H41D C41B H41E 109.5
C40B C41B H41F 109.5
H41D C41B H41F 109.5
H41E C41B H41F 109.5
C40B C42B H42D 109.5
C40B C42B H42E 109.5
H42D C42B H42E 109.5
C40B C42B H42F 109.5
H42D C42B H42F 109.5
H42E C42B H42F 109.5
C56B C51B C52B 120.6(4)
C56B C51B N4B 119.9(5)
C52B C51B N4B 119.3(4)
C53B C52B C51B 118.6(5)
C53B C52B C57B 121.0(5)
C51B C52B C57B 120.4(4)
C54B C53B C52B 121.4(6)
C54B C53B H53B 119.3
C52B C53B H53B 119.3
C55B C54B C53B 120.4(5)
C55B C54B H54B 119.8
C53B C54B H54B 119.8
C54B C55B C56B 120.4(6)
C54B C55B H55B 119.8
C56B C55B H55B 119.8
C51B C56B C55B 118.6(5)
C51B C56B C60B 122.2(4)
C55B C56B C60B 119.2(5)
C52B C57B C59B 110.2(5)
C52B C57B C58B 113.7(5)
C59B C57B C58B 110.2(5)
C52B C57B H57B 107.5
C59B C57B H57B 107.5
C58B C57B H57B 107.5
C57B C58B H58D 109.5
C57B C58B H58E 109.5
H58D C58B H58E 109.5
C57B C58B H58F 109.5
H58D C58B H58F 109.5
H58E C58B H58F 109.5
C57B C59B H59D 109.5
C57B C59B H59E 109.5
H59D C59B H59E 109.5
C57B C59B H59F 109.5
H59D C59B H59F 109.5
H59E C59B H59F 109.5
C56B C60B C61B 111.5(5)
C56B C60B C62B 111.4(5)
C61B C60B C62B 109.8(5)
C56B C60B H60B 108.0
C61B C60B H60B 108.0
C62B C60B H60B 108.0
C60B C61B H61D 109.5
C60B C61B H61E 109.5
H61D C61B H61E 109.5
C60B C61B H61F 109.5
H61D C61B H61F 109.5
H61E C61B H61F 109.5
C60B C62B H62D 109.5
C60B C62B H62E 109.5
H62D C62B H62E 109.5
C60B C62B H62F 109.5
H62D C62B H62F 109.5
H62E C62B H62F 109.5

loop_
_geom_bond_atom_site_label_1
_geom_bond_atom_site_label_2
_geom_bond_distance
Fe1A C20A 2.035(6)
Fe1A C17A 2.038(7)
Fe1A C13A 2.036(6)
Fe1A C14A 2.039(5)
Fe1A C19A 2.039(7)
Fe1A C18A 2.043(6)
Fe1A C15A 2.048(5)
Fe1A C16A 2.051(6)
Fe1A C12A 2.056(6)
Fe1A C11A 2.070(5)
Fe2A C23A 2.028(6)
Fe2A C24A 2.037(5)
Fe2A C27A 2.036(6)
Fe2A C30A 2.039(6)
Fe2A C26A 2.037(6)
Fe2A C25A 2.043(5)
Fe2A C22A 2.050(6)
Fe2A C28A 2.051(6)
Fe2A C29A 2.060(6)
Fe2A C21A 2.067(5)
Al1A N2A 1.926(4)
Al1A N4A 1.930(4)
Al1A C5A 1.982(5)
Al1A N1A 2.019(4)
Al1A N3A 2.026(4)
Al1A C1A 2.420(5)
Al1A C3A 2.425(5)
N1A C1A 1.333(6)
N1A C11A 1.396(6)
N2A C1A 1.329(6)
N2A C31A 1.432(6)
N3A C3A 1.329(6)
N3A C21A 1.402(6)
N4A C3A 1.333(6)
N4A C51A 1.423(6)
C1A C2A 1.493(7)
C2A H201 0.98
C2A H202 0.98
C2A H203 0.98
C3A C4A 1.496(7)
C4A H401 0.98
C4A H402 0.98
C4A H403 0.98
C5A H501 0.98
C5A H502 0.98
C5A H503 0.98
C11A C12A 1.420(7)
C11A C15A 1.430(7)
C12A C13A 1.425(7)
C12A H12A 0.95
C13A C14A 1.406(8)
C13A H13A 0.95
C14A C15A 1.417(7)
C14A H14A 0.95
C15A H15A 0.95
C16A C20A 1.395(10)
C16A C17A 1.421(10)
C16A H16A 0.95
C17A C18A 1.425(9)
C17A H17A 0.95
C18A C19A 1.407(10)
C18A H18A 0.95
C19A C20A 1.406(9)
C19A H19A 0.95
C20A H20A 0.95
C21A C25A 1.437(7)
C21A C22A 1.434(7)
C22A C23A 1.424(8)
C22A H22A 0.95
C23A C24A 1.414(8)
C23A H23A 0.95
C24A C25A 1.430(7)
C24A H24A 0.95
C25A H25A 0.95
C26A C30A 1.397(8)
C26A C27A 1.419(9)
C26A H26A 0.95
C27A C28A 1.431(8)
C27A H27A 0.95
C28A C29A 1.413(8)
C28A H28A 0.95
C29A C30A 1.430(8)
C29A H29A 0.95
C30A H30A 0.95
C31A C32A 1.385(7)
C31A C36A 1.419(7)
C32A C33A 1.393(7)
C32A C37A 1.517(8)
C33A C34A 1.389(9)
C33A H33A 0.95
C34A C35A 1.363(9)
C34A H34A 0.95
C35A C36A 1.386(7)
C35A H35A 0.95
C36A C40A 1.511(7)
C37A C39A 1.513(9)
C37A C38A 1.513(8)
C37A H37A 1.0
C38A H38A 0.98
C38A H38B 0.98
C38A H38C 0.98
C39A H39A 0.98
C39A H39B 0.98
C39A H39C 0.98
C40A C42A 1.518(9)
C40A C41A 1.538(8)
C40A H40A 1.0
C41A H41A 0.98
C41A H41B 0.98
C41A H41C 0.98
C42A H42A 0.98
C42A H42B 0.98
C42A H42C 0.98
C51A C52A 1.401(7)
C51A C56A 1.405(7)
C52A C53A 1.391(7)
C52A C57A 1.513(8)
C53A C54A 1.391(9)
C53A H53A 0.95
C54A C55A 1.347(9)
C54A H54A 0.95
C55A C56A 1.394(7)
C55A H55A 0.95
C56A C60A 1.517(8)
C57A C58A 1.527(8)
C57A C59A 1.537(8)
C57A H57A 1.0
C58A H58A 0.98
C58A H58B 0.98
C58A H58C 0.98
C59A H59A 0.98
C59A H59B 0.98
C59A H59C 0.98
C60A C61A 1.511(9)
C60A C62A 1.529(8)
C60A H60A 1.0
C61A H61A 0.98
C61A H61B 0.98
C61A H61C 0.98
C62A H62A 0.98
C62A H62B 0.98
C62A H62C 0.98
Fe1B C16B 2.028(7)
Fe1B C17B 2.029(7)
Fe1B C14B 2.032(6)
Fe1B C19B 2.040(6)
Fe1B C13B 2.040(5)
Fe1B C18B 2.042(6)
Fe1B C12B 2.040(5)
Fe1B C15B 2.046(6)
Fe1B C20B 2.048(7)
Fe1B C11B 2.070(5)
Fe2B C23B 2.019(6)
Fe2B C26B 2.021(7)
Fe2B C27B 2.024(7)
Fe2B C24B 2.030(5)
Fe2B C28B 2.032(6)
Fe2B C30B 2.036(7)
Fe2B C25B 2.039(5)
Fe2B C22B 2.043(6)
Fe2B C29B 2.051(6)
Fe2B C21B 2.071(5)
Al1B N2B 1.931(4)
Al1B N4B 1.943(4)
Al1B C5B 1.982(4)
Al1B N1B 2.004(4)
Al1B N3B 2.013(4)
Al1B C1B 2.426(5)
Al1B C3B 2.427(5)
N1B C1B 1.327(6)
N1B C11B 1.404(6)
N2B C1B 1.336(6)
N2B C31B 1.423(6)
N3B C3B 1.334(6)
N3B C21B 1.393(6)
N4B C3B 1.328(6)
N4B C51B 1.428(6)
C1B C2B 1.496(7)
C2B H211 0.98
C2B H212 0.98
C2B H213 0.98
C3B C4B 1.485(7)
C4B H411 0.98
C4B H412 0.98
C4B H413 0.98
C5B H511 0.98
C5B H512 0.98
C5B H513 0.98
C11B C12B 1.414(7)
C11B C15B 1.435(7)
C12B C13B 1.431(7)
C12B H12B 0.95
C13B C14B 1.407(8)
C13B H13B 0.95
C14B C15B 1.423(7)
C14B H14B 0.95
C15B H15B 0.95
C16B C20B 1.391(10)
C16B C17B 1.400(11)
C16B H16B 0.95
C17B C18B 1.406(10)
C17B H17B 0.95
C18B C19B 1.417(10)
C18B H18B 0.95
C19B C20B 1.421(9)
C19B H19B 0.95
C20B H20B 0.95
C21B C22B 1.427(7)
C21B C25B 1.438(7)
C22B C23B 1.413(8)
C22B H22B 0.95
C23B C24B 1.412(8)
C23B H23B 0.95
C24B C25B 1.415(7)
C24B H24B 0.95
C25B H25B 0.95
C26B C30B 1.389(11)
C26B C27B 1.420(11)
C26B H26B 0.95
C27B C28B 1.420(10)
C27B H27B 0.95
C28B C29B 1.395(10)
C28B H28B 0.95
C29B C30B 1.419(10)
C29B H29B 0.95
C30B H30B 0.95
C31B C32B 1.396(7)
C31B C36B 1.425(7)
C32B C33B 1.378(7)
C32B C37B 1.523(7)
C33B C34B 1.390(9)
C33B H33B 0.95
C34B C35B 1.382(9)
C34B H34B 0.95
C35B C36B 1.395(8)
C35B H35B 0.95
C36B C40B 1.528(8)
C37B C39B 1.522(8)
C37B C38B 1.545(8)
C37B H37B 1.0
C38B H38D 0.98
C38B H38E 0.98
C38B H38F 0.98
C39B H39D 0.98
C39B H39E 0.98
C39B H39F 0.98
C40B C42B 1.514(9)
C40B C41B 1.548(8)
C40B H40B 1.0
C41B H41D 0.98
C41B H41E 0.98
C41B H41F 0.98
C42B H42D 0.98
C42B H42E 0.98
C42B H42F 0.98
C51B C56B 1.400(7)
C51B C52B 1.399(7)
C52B C53B 1.385(7)
C52B C57B 1.519(8)
C53B C54B 1.374(9)
C53B H53B 0.95
C54B C55B 1.368(9)
C54B H54B 0.95
C55B C56B 1.408(7)
C55B H55B 0.95
C56B C60B 1.514(8)
C57B C59B 1.532(8)
C57B C58B 1.540(7)
C57B H57B 1.0
C58B H58D 0.98
C58B H58E 0.98
C58B H58F 0.98
C59B H59D 0.98
C59B H59E 0.98
C59B H59F 0.98
C60B C61B 1.516(8)
C60B C62B 1.524(9)
C60B H60B 1.0
C61B H61D 0.98
C61B H61E 0.98
C61B H61F 0.98
C62B H62D 0.98
C62B H62E 0.98
C62B H62F 0.98

loop_
_geom_torsion_atom_site_label_1
_geom_torsion_atom_site_label_2
_geom_torsion_atom_site_label_3
_geom_torsion_atom_site_label_4
_geom_torsion
C31A N2A C1A N1A -176.7(4)
Al1A N2A C1A N1A -4.8(4)
C31A N2A C1A C2A 3.0(8)
Al1A N2A C1A C2A 174.8(5)
C31A N2A C1A Al1A -171.9(6)
C11A N1A C1A N2A 176.5(5)
Al1A N1A C1A N2A 4.6(4)
C11A N1A C1A C2A -3.2(8)
Al1A N1A C1A C2A -175.1(5)
C11A N1A C1A Al1A 171.9(6)
C21A N3A C3A N4A 170.8(5)
Al1A N3A C3A N4A 4.0(4)
C21A N3A C3A C4A -9.3(9)
Al1A N3A C3A C4A -176.1(5)
C21A N3A C3A Al1A 166.8(6)
C51A N4A C3A N3A 178.9(4)
Al1A N4A C3A N3A -4.2(4)
C51A N4A C3A C4A -0.9(8)
Al1A N4A C3A C4A 175.9(5)
C51A N4A C3A Al1A -176.8(6)
C1A N1A C11A C12A 14.3(9)
Al1A N1A C11A C12A -178.6(4)
C1A N1A C11A C15A -167.3(5)
Al1A N1A C11A C15A -0.3(8)
C1A N1A C11A Fe1A -81.4(6)
Al1A N1A C11A Fe1A 85.6(6)
N1A C11A C12A C13A 178.7(5)
C15A C11A C12A C13A 0.1(6)
Fe1A C11A C12A C13A -58.6(4)
N1A C11A C12A Fe1A -122.7(6)
C15A C11A C12A Fe1A 58.8(4)
C11A C12A C13A C14A -0.4(6)
Fe1A C12A C13A C14A -59.9(4)
C11A C12A C13A Fe1A 59.6(4)
C12A C13A C14A C15A 0.5(7)
Fe1A C13A C14A C15A -59.7(4)
C12A C13A C14A Fe1A 60.2(4)
C13A C14A C15A C11A -0.4(7)
Fe1A C14A C15A C11A -59.9(4)
C13A C14A C15A Fe1A 59.5(4)
N1A C11A C15A C14A -178.6(5)
C12A C11A C15A C14A 0.2(6)
Fe1A C11A C15A C14A 59.2(4)
N1A C11A C15A Fe1A 122.2(5)
C12A C11A C15A Fe1A -59.1(4)
C20A C16A C17A C18A 1.0(7)
Fe1A C16A C17A C18A 60.0(5)
C20A C16A C17A Fe1A -59.0(4)
C16A C17A C18A C19A -1.0(7)
Fe1A C17A C18A C19A 59.3(5)
C16A C17A C18A Fe1A -60.3(4)
C17A C18A C19A C20A 0.6(8)
Fe1A C18A C19A C20A 59.7(5)
C17A C18A C19A Fe1A -59.1(5)
C17A C16A C20A C19A -0.7(7)
Fe1A C16A C20A C19A -59.5(5)
C17A C16A C20A Fe1A 58.8(4)
C18A C19A C20A C16A 0.0(8)
Fe1A C19A C20A C16A 59.9(5)
C18A C19A C20A Fe1A -59.9(5)
C3A N3A C21A C25A -158.6(5)
Al1A N3A C21A C25A 0.3(8)
C3A N3A C21A C22A 21.7(9)
Al1A N3A C21A C22A -179.4(4)
C3A N3A C21A Fe2A -72.7(7)
Al1A N3A C21A Fe2A 86.3(6)
N3A C21A C22A C23A 179.3(5)
C25A C21A C22A C23A -0.5(6)
Fe2A C21A C22A C23A -58.5(4)
N3A C21A C22A Fe2A -122.2(6)
C25A C21A C22A Fe2A 58.1(4)
C21A C22A C23A C24A -0.3(7)
Fe2A C22A C23A C24A -59.8(4)
C21A C22A C23A Fe2A 59.5(4)
C22A C23A C24A C25A 1.0(7)
Fe2A C23A C24A C25A -59.1(4)
C22A C23A C24A Fe2A 60.1(4)
C23A C24A C25A C21A -1.3(7)
Fe2A C24A C25A C21A -60.1(4)
C23A C24A C25A Fe2A 58.8(4)
N3A C21A C25A C24A -178.7(5)
C22A C21A C25A C24A 1.1(6)
Fe2A C21A C25A C24A 59.3(4)
N3A C21A C25A Fe2A 122.0(5)
C22A C21A C25A Fe2A -58.3(4)
C30A C26A C27A C28A 0.6(7)
Fe2A C26A C27A C28A 60.1(4)
C30A C26A C27A Fe2A -59.5(4)
C26A C27A C28A C29A -0.1(7)
Fe2A C27A C28A C29A 59.7(4)
C26A C27A C28A Fe2A -59.8(4)
C27A C28A C29A C30A -0.4(7)
Fe2A C28A C29A C30A 58.5(4)
C27A C28A C29A Fe2A -58.9(4)
C27A C26A C30A C29A -0.8(7)
Fe2A C26A C30A C29A -60.0(4)
C27A C26A C30A Fe2A 59.2(4)
C28A C29A C30A C26A 0.7(7)
Fe2A C29A C30A C26A 59.7(4)
C28A C29A C30A Fe2A -59.0(4)
C1A N2A C31A C32A -105.5(6)
Al1A N2A C31A C32A 87.0(7)
C1A N2A C31A C36A 79.1(7)
Al1A N2A C31A C36A -88.4(6)
C36A C31A C32A C33A 0.8(8)
N2A C31A C32A C33A -174.5(5)
C36A C31A C32A C37A -176.9(5)
N2A C31A C32A C37A 7.8(8)
C31A C32A C33A C34A 0.1(9)
C37A C32A C33A C34A 177.9(6)
C32A C33A C34A C35A -0.9(10)
C33A C34A C35A C36A 0.8(10)
C34A C35A C36A C31A 0.1(9)
C34A C35A C36A C40A -179.9(6)
C32A C31A C36A C35A -0.9(8)
N2A C31A C36A C35A 174.4(5)
C32A C31A C36A C40A 179.1(5)
N2A C31A C36A C40A -5.6(8)
C31A C32A C37A C39A 95.7(7)
C33A C32A C37A C39A -82.0(7)
C31A C32A C37A C38A -137.1(6)
C33A C32A C37A C38A 45.2(8)
C35A C36A C40A C42A -58.4(7)
C31A C36A C40A C42A 121.6(6)
C35A C36A C40A C41A 65.6(7)
C31A C36A C40A C41A -114.4(6)
C3A N4A C51A C52A -104.5(6)
Al1A N4A C51A C52A 80.3(7)
C3A N4A C51A C56A 82.5(7)
Al1A N4A C51A C56A -92.6(6)
C56A C51A C52A C53A -0.5(8)
N4A C51A C52A C53A -173.3(5)
C56A C51A C52A C57A -177.1(5)
N4A C51A C52A C57A 10.1(7)
C51A C52A C53A C54A 0.1(9)
C57A C52A C53A C54A 176.8(6)
C52A C53A C54A C55A -0.5(10)
C53A C54A C55A C56A 1.2(10)
C54A C55A C56A C51A -1.5(9)
C54A C55A C56A C60A 178.9(6)
C52A C51A C56A C55A 1.2(8)
N4A C51A C56A C55A 173.8(5)
C52A C51A C56A C60A -179.3(5)
N4A C51A C56A C60A -6.6(8)
C53A C52A C57A C58A 41.1(7)
C51A C52A C57A C58A -142.4(5)
C53A C52A C57A C59A -85.5(6)
C51A C52A C57A C59A 91.0(6)
C55A C56A C60A C61A -61.1(7)
C51A C56A C60A C61A 119.4(6)
C55A C56A C60A C62A 63.9(7)
C51A C56A C60A C62A -115.7(6)
C11B N1B C1B N2B -177.0(5)
Al1B N1B C1B N2B -3.4(4)
C11B N1B C1B C2B 2.3(8)
Al1B N1B C1B C2B 175.9(5)
C11B N1B C1B Al1B -173.6(6)
C31B N2B C1B N1B -171.9(4)
Al1B N2B C1B N1B 3.5(4)
C31B N2B C1B C2B 8.8(8)
Al1B N2B C1B C2B -175.8(4)
C31B N2B C1B Al1B -175.4(6)
C51B N4B C3B N3B 173.9(5)
Al1B N4B C3B N3B 5.9(4)
C51B N4B C3B C4B -7.0(8)
Al1B N4B C3B C4B -175.0(5)
C51B N4B C3B Al1B 168.0(6)
C21B N3B C3B N4B -178.5(5)
Al1B N3B C3B N4B -5.7(4)
C21B N3B C3B C4B 2.4(8)
Al1B N3B C3B C4B 175.3(5)
C21B N3B C3B Al1B -172.9(6)
C1B N1B C11B C12B 172.0(5)
Al1B N1B C11B C12B 2.0(8)
C1B N1B C11B C15B -9.4(9)
Al1B N1B C11B C15B -179.4(4)
C1B N1B C11B Fe1B 85.4(6)
Al1B N1B C11B Fe1B -84.6(6)
N1B C11B C12B C13B 177.0(5)
C15B C11B C12B C13B -1.9(6)
Fe1B C11B C12B C13B -59.8(4)
N1B C11B C12B Fe1B -123.3(5)
C15B C11B C12B Fe1B 57.8(4)
C11B C12B C13B C14B 1.8(7)
Fe1B C12B C13B C14B -59.0(4)
C11B C12B C13B Fe1B 60.7(4)
C12B C13B C14B C15B -0.9(7)
Fe1B C13B C14B C15B -59.9(4)
C12B C13B C14B Fe1B 59.0(4)
C13B C14B C15B C11B -0.3(6)
Fe1B C14B C15B C11B -60.2(4)
C13B C14B C15B Fe1B 59.8(4)
N1B C11B C15B C14B -177.3(5)
C12B C11B C15B C14B 1.4(6)
Fe1B C11B C15B C14B 59.3(4)
N1B C11B C15B Fe1B 123.4(6)
C12B C11B C15B Fe1B -57.9(4)
C20B C16B C17B C18B -0.2(8)
Fe1B C16B C17B C18B -60.5(5)
C20B C16B C17B Fe1B 60.3(5)
C16B C17B C18B C19B 1.6(8)
Fe1B C17B C18B C19B -58.6(5)
C16B C17B C18B Fe1B 60.2(5)
C17B C18B C19B C20B -2.3(8)
Fe1B C18B C19B C20B -60.7(5)
C17B C18B C19B Fe1B 58.4(5)
C17B C16B C20B C19B -1.3(8)
Fe1B C16B C20B C19B 58.4(5)
C17B C16B C20B Fe1B -59.7(5)
C18B C19B C20B C16B 2.2(8)
Fe1B C19B C20B C16B -58.4(5)
C18B C19B C20B Fe1B 60.6(4)
C3B N3B C21B C22B -12.9(9)
Al1B N3B C21B C22B 178.6(4)
C3B N3B C21B C25B 169.1(5)
Al1B N3B C21B C25B 0.7(8)
C3B N3B C21B Fe2B 83.3(6)
Al1B N3B C21B Fe2B -85.2(6)
N3B C21B C22B C23B -177.8(5)
C25B C21B C22B C23B 0.4(6)
Fe2B C21B C22B C23B 58.6(4)
N3B C21B C22B Fe2B 123.7(6)
C25B C21B C22B Fe2B -58.2(4)
C21B C22B C23B C24B -0.1(7)
Fe2B C22B C23B C24B 59.7(4)
C21B C22B C23B Fe2B -59.8(4)
C22B C23B C24B C25B -0.2(7)
Fe2B C23B C24B C25B 59.9(4)
C22B C23B C24B Fe2B -60.0(4)
C23B C24B C25B C21B 0.4(7)
Fe2B C24B C25B C21B 59.8(4)
C23B C24B C25B Fe2B -59.3(4)
N3B C21B C25B C24B 177.9(5)
C22B C21B C25B C24B -0.5(6)
Fe2B C21B C25B C24B -58.9(4)
N3B C21B C25B Fe2B -123.2(5)
C22B C21B C25B Fe2B 58.4(4)
C30B C26B C27B C28B 0.4(8)
Fe2B C26B C27B C28B -59.8(5)
C30B C26B C27B Fe2B 60.2(5)
C26B C27B C28B C29B -0.8(8)
Fe2B C27B C28B C29B -60.3(5)
C26B C27B C28B Fe2B 59.5(5)
C27B C28B C29B C30B 1.0(8)
Fe2B C28B C29B C30B -58.4(5)
C27B C28B C29B Fe2B 59.3(5)
C27B C26B C30B C29B 0.2(8)
Fe2B C26B C30B C29B 59.8(5)
C27B C26B C30B Fe2B -59.5(5)
C28B C29B C30B C26B -0.8(8)
Fe2B C29B C30B C26B -59.2(5)
C28B C29B C30B Fe2B 58.5(5)
C1B N2B C31B C32B 101.0(6)
Al1B N2B C31B C32B -71.9(7)
C1B N2B C31B C36B -83.9(6)
Al1B N2B C31B C36B 103.2(6)
N2B C31B C32B C33B 174.4(5)
C36B C31B C32B C33B -0.7(8)
N2B C31B C32B C37B -10.7(7)
C36B C31B C32B C37B 174.2(5)
C31B C32B C33B C34B -0.6(9)
C37B C32B C33B C34B -175.5(5)
C32B C33B C34B C35B 1.1(10)
C33B C34B C35B C36B -0.2(10)
C34B C35B C36B C31B -1.0(9)
C34B C35B C36B C40B -179.8(6)
C32B C31B C36B C35B 1.5(8)
N2B C31B C36B C35B -173.5(5)
C32B C31B C36B C40B -179.8(5)
N2B C31B C36B C40B 5.2(8)
C33B C32B C37B C39B -37.1(7)
C31B C32B C37B C39B 148.0(5)
C33B C32B C37B C38B 88.4(6)
C31B C32B C37B C38B -86.5(6)
C35B C36B C40B C42B 79.7(7)
C31B C36B C40B C42B -99.1(7)
C35B C36B C40B C41B -43.5(8)
C31B C36B C40B C41B 137.8(6)
C3B N4B C51B C56B -76.5(7)
Al1B N4B C51B C56B 85.3(6)
C3B N4B C51B C52B 108.7(6)
Al1B N4B C51B C52B -89.6(6)
C56B C51B C52B C53B -1.5(7)
N4B C51B C52B C53B 173.3(5)
C56B C51B C52B C57B 176.0(5)
N4B C51B C52B C57B -9.2(7)
C51B C52B C53B C54B 0.7(8)
C57B C52B C53B C54B -176.7(5)
C52B C53B C54B C55B -0.2(10)
C53B C54B C55B C56B 0.3(9)
C52B C51B C56B C55B 1.6(8)
N4B C51B C56B C55B -173.2(5)
C52B C51B C56B C60B -178.3(5)
N4B C51B C56B C60B 6.9(7)
C54B C55B C56B C51B -1.0(8)
C54B C55B C56B C60B 178.9(5)
C53B C52B C57B C59B 84.8(6)
C51B C52B C57B C59B -92.6(6)
C53B C52B C57B C58B -39.5(7)
C51B C52B C57B C58B 143.1(5)
C51B C56B C60B C61B 114.7(6)
C55B C56B C60B C61B -65.2(7)
C51B C56B C60B C62B -122.3(6)
C55B C56B C60B C62B 57.8(7)
